data_4307336
loop_
_publ_author_name
'A. Miyazaki'
'H. Yamazaki'
'M. Aimatsu'
'T. Enoki'
'R. Watanabe'
'E. Ogura'
'Y. Kuwatani'
'M. Iyoda'

_publ_section_title
;
Crystal Structure and Physical Properties of Conducting Molecular
Antiferromagnets with a Halogen-Substituted Donor: (EDO-TTFBr2)2FeX4 (X =
Cl, Br)
;
_journal_name_full 'Inorganic Chemistry'
_journal_page_first 3353
_journal_page_last 3366
_journal_paper_doi 10.1021/ic061871y
_journal_volume 46
_journal_year 2007
_chemical_formula_sum 'C8 H4 Br2 Ga0.5 O2 S4'
_chemical_formula_weight 455.03
_chemical_name_systematic
; 
 ? 
;
_space_group_IT_number 60
_symmetry_cell_setting orthorhombic
_symmetry_space_group_name_Hall '-P 2a 2n'
_symmetry_space_group_name_H-M 'P n c a'
_atom_sites_solution_hydrogens geom
_atom_sites_solution_primary direct
_atom_sites_solution_secondary difmap
_audit_creation_method SHELXL-97
_cell_angle_alpha 90.00
_cell_angle_beta 90.00
_cell_angle_gamma 90.00
_cell_formula_units_Z 8
_cell_length_a 12.679(5)
_cell_length_b 35.217(13)
_cell_length_c 6.992(3)
_cell_measurement_temperature 293(2)
_cell_volume 3122(2)
_computing_structure_refinement 'SHELXL-97 (Sheldrick, 1997)'
_computing_structure_solution 'SHELXS-97 (Sheldrick, 1990)'
_diffrn_ambient_temperature 293(2)
_diffrn_measured_fraction_theta_full 0.947
_diffrn_measured_fraction_theta_max 0.947
_diffrn_radiation_monochromator graphite
_diffrn_radiation_source 'fine-focus sealed tube'
_diffrn_radiation_type MoK\a
_diffrn_radiation_wavelength 0.71069
_diffrn_reflns_av_R_equivalents 0.1206
_diffrn_reflns_av_sigmaI/netI 0.0429
_diffrn_reflns_limit_h_max 12
_diffrn_reflns_limit_h_min -12
_diffrn_reflns_limit_k_max 34
_diffrn_reflns_limit_k_min -34
_diffrn_reflns_limit_l_max 6
_diffrn_reflns_limit_l_min -6
_diffrn_reflns_number 19632
_diffrn_reflns_theta_full 20.81
_diffrn_reflns_theta_max 20.81
_diffrn_reflns_theta_min 3.21
_exptl_absorpt_coefficient_mu 6.556
_exptl_crystal_density_diffrn 1.936
_exptl_crystal_density_method 'not measured'
_exptl_crystal_F_000 1740
_refine_diff_density_max 1.113
_refine_diff_density_min -1.422
_refine_diff_density_rms 0.249
_refine_ls_extinction_method none
_refine_ls_goodness_of_fit_ref 2.879
_refine_ls_hydrogen_treatment mixed
_refine_ls_matrix_type full
_refine_ls_number_parameters 118
_refine_ls_number_reflns 1546
_refine_ls_number_restraints 0
_refine_ls_restrained_S_all 2.879
_refine_ls_R_factor_all 0.1656
_refine_ls_R_factor_gt 0.1596
_refine_ls_shift/su_max 0.275
_refine_ls_shift/su_mean 0.059
_refine_ls_structure_factor_coef Fsqd
_refine_ls_weighting_details 'calc w=1/[\s^2^(Fo^2^)+(0.1000P)^2^+0.0000P] where P=(Fo^2^+2Fc^2^)/3'
_refine_ls_weighting_scheme calc
_refine_ls_wR_factor_gt 0.3991
_refine_ls_wR_factor_ref 0.4000
_reflns_number_gt 1490
_reflns_number_total 1546
_reflns_threshold_expression >2sigma(I)
_cod_data_source_file ic061871ysi20060929_013945.cif
_cod_data_source_block edogabr4
_cod_original_formula_sum 'C8 H4 Br2 Ga0.50 O2 S4'
_cod_database_code 4307336

loop_
_symmetry_equiv_pos_as_xyz
'x, y, z'
'-x+1/2, -y, z'
'-x, y+1/2, -z+1/2'
'x+1/2, -y+1/2, -z+1/2'
'-x, -y, -z'
'x-1/2, y, -z'
'x, -y-1/2, z-1/2'
'-x-1/2, y-1/2, z-1/2'

loop_
_atom_site_label
_atom_site_type_symbol
_atom_site_fract_x
_atom_site_fract_y
_atom_site_fract_z
_atom_site_U_iso_or_equiv
_atom_site_adp_type
_atom_site_occupancy
_atom_site_symmetry_multiplicity
_atom_site_calc_flag
_atom_site_refinement_flags
_atom_site_disorder_assembly
_atom_site_disorder_group
Ga1 Ga 0.2500 0.0000 0.0539(8) 0.051(2) Uani 1 2 d S . .
Br3 Br 0.1472(5) 0.0372(2) -0.1364(10) 0.108(3) Uani 1 1 d . . .
Br4 Br 0.1535(6) -0.03839(18) 0.2570(10) 0.106(3) Uani 1 1 d . . .
Br1 Br -0.1439(3) 0.36279(9) 0.3024(4) 0.0296(14) Uani 1 1 d . . .
Br2 Br 0.1321(3) 0.36296(9) 0.3121(4) 0.0277(13) Uani 1 1 d . . .
S1 S -0.1237(7) 0.2754(2) 0.3183(11) 0.022(2) Uani 1 1 d . . .
S2 S 0.1101(7) 0.2763(2) 0.3214(12) 0.027(2) Uani 1 1 d . . .
S3 S -0.1234(7) 0.1851(2) 0.3154(11) 0.022(2) Uani 1 1 d . . .
S4 S 0.1108(7) 0.1846(2) 0.3222(11) 0.025(2) Uani 1 1 d . . .
O1 O -0.1199(18) 0.1104(7) 0.307(3) 0.032(6) Uiso 1 1 d . . .
O2 O 0.1069(17) 0.1100(6) 0.316(2) 0.023(5) Uiso 1 1 d . . .
C1 C -0.056(2) 0.3202(8) 0.303(3) 0.017(7) Uiso 1 1 d . . .
C2 C 0.046(2) 0.3193(8) 0.299(3) 0.014(7) Uiso 1 1 d . . .
C3 C -0.006(2) 0.2480(9) 0.316(4) 0.013(7) Uiso 1 1 d . . .
C4 C -0.008(2) 0.2109(8) 0.317(4) 0.014(7) Uiso 1 1 d . . .
C5 C -0.058(2) 0.1416(7) 0.318(3) 0.000(6) Uiso 1 1 d . . .
C6 C 0.046(3) 0.1406(10) 0.324(4) 0.031(9) Uiso 1 1 d . . .
C7 C -0.056(3) 0.0772(10) 0.256(4) 0.032(8) Uiso 1 1 d . . .
C8 C 0.049(4) 0.0749(16) 0.370(6) 0.078(14) Uiso 1 1 d . . .

loop_
_atom_site_aniso_label
_atom_site_aniso_U_11
_atom_site_aniso_U_22
_atom_site_aniso_U_33
_atom_site_aniso_U_23
_atom_site_aniso_U_13
_atom_site_aniso_U_12
Ga1 0.084(6) 0.028(4) 0.040(3) 0.000 0.000 0.000(3)
Br3 0.122(6) 0.081(5) 0.122(5) 0.015(3) -0.022(4) 0.052(4)
Br4 0.146(7) 0.072(4) 0.101(4) 0.006(3) 0.028(4) -0.051(4)
Br1 0.037(3) 0.018(2) 0.034(2) -0.0039(14) 0.0073(15) 0.0116(16)
Br2 0.028(2) 0.018(2) 0.037(2) -0.0001(14) -0.0032(14) -0.0073(15)
S1 0.030(6) 0.006(5) 0.029(5) -0.001(3) 0.006(3) 0.003(4)
S2 0.011(5) 0.026(6) 0.045(6) 0.003(4) 0.006(4) 0.006(4)
S3 0.027(6) 0.007(5) 0.032(5) -0.002(3) 0.008(4) -0.008(3)
S4 0.022(5) 0.029(6) 0.024(5) 0.001(3) 0.003(4) -0.010(4)

loop_
_atom_type_symbol
_atom_type_description
_atom_type_scat_dispersion_real
_atom_type_scat_dispersion_imag
_atom_type_scat_source
C C 0.0033 0.0016 'International Tables Vol C Tables 4.2.6.8 and 6.1.1.4'
H H 0.0000 0.0000 'International Tables Vol C Tables 4.2.6.8 and 6.1.1.4'
O O 0.0106 0.0060 'International Tables Vol C Tables 4.2.6.8 and 6.1.1.4'
S S 0.1246 0.1234 'International Tables Vol C Tables 4.2.6.8 and 6.1.1.4'
Br Br -0.2901 2.4595 'International Tables Vol C Tables 4.2.6.8 and 6.1.1.4'
Ga Ga 0.2307 1.6083 'International Tables Vol C Tables 4.2.6.8 and 6.1.1.4'

loop_
_geom_angle_atom_site_label_1
_geom_angle_atom_site_label_2
_geom_angle_atom_site_label_3
_geom_angle
_geom_angle_site_symmetry_1
_geom_angle_site_symmetry_3
_geom_angle_publ_flag
Br3 Ga1 Br3 108.5(4) . 2 ?
Br3 Ga1 Br4 113.1(3) . . ?
Br3 Ga1 Br4 109.0(3) 2 . ?
Br3 Ga1 Br4 109.0(3) . 2 ?
Br3 Ga1 Br4 113.1(3) 2 2 ?
Br4 Ga1 Br4 104.2(4) . 2 ?
C3 S1 C1 94.2(14) . . ?
C2 S2 C3 95.5(15) . . ?
C4 S3 C5 93.4(14) . . ?
C4 S4 C6 93.6(16) . . ?
C5 O1 C7 110(2) . . ?
C6 O2 C8 112(3) . . ?
C2 C1 S1 117(2) . . ?
C2 C1 Br1 128(2) . . ?
S1 C1 Br1 114.7(16) . . ?
C1 C2 S2 119(2) . . ?
C1 C2 Br2 124(2) . . ?
S2 C2 Br2 115.9(17) . . ?
C4 C3 S2 125(2) . . ?
C4 C3 S1 122(2) . . ?
S2 C3 S1 113.1(17) . . ?
C3 C4 S3 123(2) . . ?
C3 C4 S4 120(2) . . ?
S3 C4 S4 116.6(17) . . ?
C6 C5 O1 124(3) . . ?
C6 C5 S3 120(2) . . ?
O1 C5 S3 116(2) . . ?
O2 C6 C5 127(3) . . ?
O2 C6 S4 116(3) . . ?
C5 C6 S4 116(3) . . ?
O1 C7 C8 113(3) . . ?
O2 C8 C7 104(3) . . ?

loop_
_geom_bond_atom_site_label_1
_geom_bond_atom_site_label_2
_geom_bond_distance
_geom_bond_site_symmetry_2
_geom_bond_publ_flag
Ga1 Br3 2.278(6) . ?
Ga1 Br3 2.278(6) 2 ?
Ga1 Br4 2.311(6) . ?
Ga1 Br4 2.311(6) 2 ?
Br1 C1 1.87(3) . ?
Br2 C2 1.89(3) . ?
S1 C3 1.77(3) . ?
S1 C1 1.80(3) . ?
S2 C2 1.73(3) . ?
S2 C3 1.78(3) . ?
S3 C4 1.72(3) . ?
S3 C5 1.74(3) . ?
S4 C4 1.77(3) . ?
S4 C6 1.75(4) . ?
O1 C5 1.35(3) . ?
O1 C7 1.47(4) . ?
O2 C6 1.33(4) . ?
O2 C8 1.49(6) . ?
C1 C2 1.29(4) . ?
C3 C4 1.31(4) . ?
C5 C6 1.32(5) . ?
C7 C8 1.55(6) . ?
